data_7224710
loop_
_publ_author_name
'Radhakrishnan, Rakesh'
'Kumaran, Sreejalekshmi Girija'

_publ_section_title
;
 Fluorophores Based on a Minimal Thienylthiazole Core: Towards
 Multifunctional Materials with Solid State Red Emissions, Solvatochromism
 and AIE Behaviour
;
_journal_name_full 'RSC Adv.'
_journal_paper_doi 10.1039/C6RA00672H
_journal_year 2016
_chemical_absolute_configuration rm
_chemical_formula_moiety 'C15 H13 N3 O2 S2'
_chemical_formula_sum 'C15 H13 N3 O2 S2'
_chemical_formula_weight 331.40
_chemical_melting_point 436.8
_chemical_name_common 5-NTT1
_chemical_name_systematic
;
 ?
;
_chemical_properties_physical 'Light-sensitive, Photo-sensitive'
_space_group_crystal_system monoclinic
_space_group_IT_number 14
_space_group_name_Hall '-P 2yn'
_space_group_name_H-M_alt 'P 1 21/n 1'
_symmetry_space_group_name_Hall '-P 2yn'
_symmetry_space_group_name_H-M 'P 1 21/n 1'
_atom_sites_solution_hydrogens geom
_audit_creation_method SHELXL-2014
_audit_update_record
;
2015-09-15 deposited with the CCDC.
2016-03-24 downloaded from the CCDC.
;
_cell_angle_alpha 90
_cell_angle_beta 91.91(3)
_cell_angle_gamma 90
_cell_formula_units_Z 4
_cell_length_a 5.9198(12)
_cell_length_b 15.753(3)
_cell_length_c 16.190(3)
_cell_measurement_reflns_used 2157
_cell_measurement_temperature 296(2)
_cell_measurement_theta_max 24.83
_cell_measurement_theta_min 2.51
_cell_volume 1509.0(5)
_computing_cell_refinement 'Bruker SAINT'
_computing_data_collection 'Bruker APEX2'
_computing_data_reduction 'Bruker SAINT'
_computing_molecular_graphics 'Bruker SHELXTL'
_computing_publication_material 'Bruker SHELXTL'
_computing_structure_refinement 'SHELXL-2014 (Sheldrick, 2014)'
_computing_structure_solution 'SHELXL-2014 (Sheldrick, 2014)'
_diffrn_ambient_temperature 296(2)
_diffrn_detector_area_resol_mean 0
_diffrn_measured_fraction_theta_full 0.999
_diffrn_measured_fraction_theta_max 0.999
_diffrn_measurement_device_type 'Bruker APEX-II CCD'
_diffrn_measurement_method '\f and \w scans'
_diffrn_radiation_type MoK\a
_diffrn_radiation_wavelength 0.71073
_diffrn_reflns_av_unetI/netI 0.0617
_diffrn_reflns_laue_measured_fraction_full 0.999
_diffrn_reflns_laue_measured_fraction_max 0.999
_diffrn_reflns_limit_h_max 7
_diffrn_reflns_limit_h_min -7
_diffrn_reflns_limit_k_max 20
_diffrn_reflns_limit_k_min -20
_diffrn_reflns_limit_l_max 20
_diffrn_reflns_limit_l_min 0
_diffrn_reflns_number 6413
_diffrn_reflns_point_group_measured_fraction_full 0.999
_diffrn_reflns_point_group_measured_fraction_max 0.999
_diffrn_reflns_theta_full 25.242
_diffrn_reflns_theta_max 26.997
_diffrn_reflns_theta_min 1.804
_diffrn_source 'sealed tube'
_exptl_absorpt_coefficient_mu 0.363
_exptl_absorpt_correction_T_max 0.9675
_exptl_absorpt_correction_T_min 0.9466
_exptl_absorpt_correction_type multi-scan
_exptl_absorpt_process_details multi-scan
_exptl_crystal_colour red
_exptl_crystal_density_diffrn 1.459
_exptl_crystal_density_meas 1.458
_exptl_crystal_density_method none
_exptl_crystal_description rectangular
_exptl_crystal_F_000 688
_exptl_crystal_preparation Luminescent
_exptl_crystal_recrystallization_method 'Re-crystallisation from solvent: Ethanol'
_exptl_crystal_size_max 0.250
_exptl_crystal_size_mid 0.150
_exptl_crystal_size_min 0.150
_refine_diff_density_max 0.262
_refine_diff_density_min -0.220
_refine_diff_density_rms 0.054
_refine_ls_extinction_method none
_refine_ls_goodness_of_fit_ref 1.016
_refine_ls_hydrogen_treatment constr
_refine_ls_matrix_type full
_refine_ls_number_parameters 202
_refine_ls_number_reflns 6413
_refine_ls_number_restraints 0
_refine_ls_restrained_S_all 1.016
_refine_ls_R_factor_all 0.0844
_refine_ls_R_factor_gt 0.0487
_refine_ls_shift/su_max 0.001
_refine_ls_shift/su_mean 0.000
_refine_ls_structure_factor_coef Fsqd
_refine_ls_weighting_details 'w=1/[\s^2^(Fo^2^)+(0.0329P)^2^+0.7850P] where P=(Fo^2^+2Fc^2^)/3'
_refine_ls_weighting_scheme calc
_refine_ls_wR_factor_gt 0.0982
_refine_ls_wR_factor_ref 0.1152
_reflns_Friedel_coverage 0.000
_reflns_number_gt 4577
_reflns_number_total 6413
_reflns_threshold_expression 'I > 2\s(I)'
_cod_data_source_file c6ra00672h3.cif
_cod_data_source_block shelx
_cod_database_code 7224710
_shelx_space_group_comment
;
The symmetry employed for this shelxl refinement is uniquely defined
by the following loop, which should always be used as a source of
symmetry information in preference to the above space-group names.
They are only intended as comments.
;
_shelx_estimated_absorpt_t_min 0.915
_shelx_estimated_absorpt_t_max 0.948
_shelxl_version_number 2014-3

loop_
_space_group_symop_operation_xyz
'x, y, z'
'-x+1/2, y+1/2, -z+1/2'
'-x, -y, -z'
'x-1/2, -y-1/2, z-1/2'

loop_
_atom_site_label
_atom_site_type_symbol
_atom_site_fract_x
_atom_site_fract_y
_atom_site_fract_z
_atom_site_U_iso_or_equiv
_atom_site_adp_type
_atom_site_occupancy
_atom_site_site_symmetry_order
_atom_site_calc_flag
_atom_site_refinement_flags_posn
_atom_site_refinement_flags_adp
C1 C 1.3743(6) 0.1655(2) 0.7546(2) 0.0445(8) Uani 1 1 d . .
C2 C 1.2959(8) 0.2256(3) 0.7037(3) 0.0830(15) Uani 1 1 d . .
H2 H 1.3535 0.2363 0.6519 0.100 Uiso 1 1 calc R U
C3 C 1.1171(8) 0.2708(3) 0.7368(3) 0.0832(15) Uani 1 1 d . .
H3 H 1.0447 0.3154 0.7093 0.100 Uiso 1 1 calc R U
C4 C 1.0588(5) 0.2438(2) 0.8125(2) 0.0416(8) Uani 1 1 d . .
C5 C 0.8821(5) 0.27871(19) 0.8614(2) 0.0389(7) Uani 1 1 d . .
C6 C 0.7952(5) 0.25704(18) 0.93574(18) 0.0361(7) Uani 1 1 d . .
C7 C 0.5633(5) 0.3637(2) 0.9065(2) 0.0434(8) Uani 1 1 d . .
C8 C 0.2603(6) 0.4197(2) 0.9869(2) 0.0601(10) Uani 1 1 d . .
H8A H 0.1111 0.4000 0.9719 0.090 Uiso 1 1 calc R U
H8B H 0.2517 0.4761 1.0091 0.090 Uiso 1 1 calc R U
H8C H 0.3275 0.3825 1.0277 0.090 Uiso 1 1 calc R U
C9 C 0.3424(7) 0.4815(3) 0.8498(3) 0.0765(13) Uani 1 1 d . .
H9A H 0.4793 0.5060 0.8304 0.115 Uiso 1 1 calc R U
H9B H 0.2485 0.5254 0.8713 0.115 Uiso 1 1 calc R U
H9C H 0.2634 0.4533 0.8049 0.115 Uiso 1 1 calc R U
C10 C 0.8687(5) 0.18647(19) 0.99105(18) 0.0351(7) Uani 1 1 d . .
C11 C 1.0847(5) 0.1818(2) 1.0271(2) 0.0418(8) Uani 1 1 d . .
H11 H 1.1924 0.2223 1.0143 0.050 Uiso 1 1 calc R U
C12 C 1.1400(6) 0.1170(2) 1.0821(2) 0.0485(9) Uani 1 1 d . .
H12 H 1.2848 0.1142 1.1060 0.058 Uiso 1 1 calc R U
C13 C 0.9835(6) 0.0573(2) 1.1013(2) 0.0514(9) Uani 1 1 d . .
H13 H 1.0215 0.0142 1.1385 0.062 Uiso 1 1 calc R U
C14 C 0.7688(6) 0.0608(2) 1.0656(2) 0.0519(9) Uani 1 1 d . .
H14 H 0.6623 0.0199 1.0785 0.062 Uiso 1 1 calc R U
C15 C 0.7126(6) 0.12498(19) 1.01108(19) 0.0434(7) Uani 1 1 d . .
H15 H 0.5675 0.1271 0.9873 0.052 Uiso 1 1 calc R U
N1 N 1.5575(5) 0.1096(2) 0.7437(2) 0.0570(8) Uani 1 1 d . .
N2 N 0.6154(4) 0.30462(16) 0.96060(17) 0.0415(6) Uani 1 1 d . .
N3 N 0.3970(5) 0.42054(18) 0.9146(2) 0.0573(9) Uani 1 1 d . .
O1 O 1.6600(5) 0.1144(2) 0.6797(2) 0.0933(11) Uani 1 1 d . .
O2 O 1.6030(6) 0.0583(2) 0.7979(2) 0.0873(10) Uani 1 1 d . .
S1 S 1.23054(16) 0.16143(6) 0.84433(5) 0.0506(3) Uani 1 1 d . .
S2 S 0.73128(16) 0.36559(6) 0.82045(6) 0.0526(3) Uani 1 1 d . .

loop_
_atom_site_aniso_label
_atom_site_aniso_U_11
_atom_site_aniso_U_22
_atom_site_aniso_U_33
_atom_site_aniso_U_23
_atom_site_aniso_U_13
_atom_site_aniso_U_12
C1 0.0432(18) 0.048(2) 0.043(2) -0.0017(16) 0.0092(15) -0.0041(15)
C2 0.095(3) 0.096(3) 0.061(3) 0.034(2) 0.044(3) 0.029(3)
C3 0.086(3) 0.098(3) 0.067(3) 0.048(3) 0.032(2) 0.041(3)
C4 0.0394(16) 0.0454(19) 0.0402(19) 0.0056(15) 0.0031(14) -0.0008(15)
C5 0.0358(15) 0.0394(18) 0.0414(19) 0.0083(14) -0.0030(14) 0.0012(14)
C6 0.0352(15) 0.0349(16) 0.0382(18) 0.0008(13) 0.0030(14) -0.0027(14)
C7 0.0382(16) 0.0398(18) 0.052(2) 0.0001(16) 0.0020(15) 0.0013(15)
C8 0.046(2) 0.051(2) 0.084(3) -0.0123(19) 0.013(2) 0.0072(18)
C9 0.066(3) 0.064(3) 0.099(3) 0.021(2) -0.001(3) 0.022(2)
C10 0.0365(15) 0.0389(16) 0.0303(16) 0.0001(13) 0.0061(13) 0.0043(13)
C11 0.0392(17) 0.051(2) 0.0354(19) 0.0022(15) 0.0045(14) -0.0008(15)
C12 0.0388(17) 0.066(2) 0.0410(19) 0.0022(17) -0.0005(15) 0.0100(17)
C13 0.061(2) 0.053(2) 0.040(2) 0.0123(17) 0.0034(18) 0.0126(19)
C14 0.053(2) 0.048(2) 0.055(2) 0.0134(16) 0.0098(19) -0.0016(17)
C15 0.0368(16) 0.0471(19) 0.0461(18) 0.0073(15) 0.0013(15) 0.0011(15)
N1 0.0484(18) 0.063(2) 0.061(2) -0.0119(18) 0.0111(16) 0.0030(16)
N2 0.0390(14) 0.0403(15) 0.0455(17) 0.0028(13) 0.0054(12) 0.0029(12)
N3 0.0500(17) 0.0468(18) 0.076(2) 0.0103(16) 0.0079(17) 0.0159(14)
O1 0.085(2) 0.107(3) 0.092(2) 0.0029(19) 0.052(2) 0.0175(19)
O2 0.091(2) 0.102(2) 0.070(2) 0.0079(18) 0.0081(18) 0.048(2)
S1 0.0573(5) 0.0573(6) 0.0377(4) 0.0069(4) 0.0085(4) 0.0182(5)
S2 0.0508(5) 0.0530(5) 0.0543(5) 0.0190(4) 0.0047(4) 0.0114(5)

loop_
_atom_type_symbol
_atom_type_description
_atom_type_scat_dispersion_real
_atom_type_scat_dispersion_imag
_atom_type_scat_source
C C 0.0033 0.0016 'International Tables Vol C Tables 4.2.6.8 and 6.1.1.4'
H H 0.0000 0.0000 'International Tables Vol C Tables 4.2.6.8 and 6.1.1.4'
N N 0.0061 0.0033 'International Tables Vol C Tables 4.2.6.8 and 6.1.1.4'
O O 0.0106 0.0060 'International Tables Vol C Tables 4.2.6.8 and 6.1.1.4'
S S 0.1246 0.1234 'International Tables Vol C Tables 4.2.6.8 and 6.1.1.4'

loop_
_geom_angle_atom_site_label_1
_geom_angle_atom_site_label_2
_geom_angle_atom_site_label_3
_geom_angle
C2 C1 N1 128.3(3)
C2 C1 S1 112.4(3)
N1 C1 S1 119.3(3)
C1 C2 C3 112.2(4)
C1 C2 H2 123.9
C3 C2 H2 123.9
C4 C3 C2 114.1(4)
C4 C3 H3 123.0
C2 C3 H3 123.0
C3 C4 C5 126.2(3)
C3 C4 S1 110.0(3)
C5 C4 S1 123.8(2)
C6 C5 C4 133.6(3)
C6 C5 S2 109.0(2)
C4 C5 S2 117.3(2)
C5 C6 N2 116.1(3)
C5 C6 C10 127.3(3)
N2 C6 C10 116.5(3)
N2 C7 N3 124.6(3)
N2 C7 S2 114.9(2)
N3 C7 S2 120.5(3)
N3 C8 H8A 109.5
N3 C8 H8B 109.5
H8A C8 H8B 109.5
N3 C8 H8C 109.5
H8A C8 H8C 109.5
H8B C8 H8C 109.5
N3 C9 H9A 109.5
N3 C9 H9B 109.5
H9A C9 H9B 109.5
N3 C9 H9C 109.5
H9A C9 H9C 109.5
H9B C9 H9C 109.5
C15 C10 C11 118.5(3)
C15 C10 C6 118.7(3)
C11 C10 C6 122.7(3)
C12 C11 C10 120.2(3)
C12 C11 H11 119.9
C10 C11 H11 119.9
C13 C12 C11 120.5(3)
C13 C12 H12 119.8
C11 C12 H12 119.8
C12 C13 C14 120.1(3)
C12 C13 H13 120.0
C14 C13 H13 120.0
C15 C14 C13 119.9(3)
C15 C14 H14 120.1
C13 C14 H14 120.1
C14 C15 C10 121.0(3)
C14 C15 H15 119.5
C10 C15 H15 119.5
O2 N1 O1 123.3(3)
O2 N1 C1 118.5(3)
O1 N1 C1 118.2(4)
C7 N2 C6 111.1(3)
C7 N3 C8 120.4(3)
C7 N3 C9 121.2(3)
C8 N3 C9 118.3(3)
C1 S1 C4 91.32(17)
C7 S2 C5 88.92(15)

loop_
_geom_bond_atom_site_label_1
_geom_bond_atom_site_label_2
_geom_bond_distance
C1 C2 1.329(5)
C1 N1 1.412(4)
C1 S1 1.709(3)
C2 C3 1.397(6)
C2 H2 0.9300
C3 C4 1.352(5)
C3 H3 0.9300
C4 C5 1.442(4)
C4 S1 1.718(3)
C5 C6 1.368(4)
C5 S2 1.752(3)
C6 N2 1.373(4)
C6 C10 1.484(4)
C7 N2 1.308(4)
C7 N3 1.340(4)
C7 S2 1.739(4)
C8 N3 1.445(5)
C8 H8A 0.9600
C8 H8B 0.9600
C8 H8C 0.9600
C9 N3 1.450(5)
C9 H9A 0.9600
C9 H9B 0.9600
C9 H9C 0.9600
C10 C15 1.385(4)
C10 C11 1.390(4)
C11 C12 1.387(4)
C11 H11 0.9300
C12 C13 1.363(5)
C12 H12 0.9300
C13 C14 1.379(5)
C13 H13 0.9300
C14 C15 1.376(4)
C14 H14 0.9300
C15 H15 0.9300
N1 O2 1.217(4)
N1 O1 1.222(4)
